data_7103348
loop_
_publ_author_name
'Maeda, Hiromitsu'
'Fujii, Yasunobu'
'Mihashi, Yuta'

_publ_section_title
;
 Diol-substituted boron complexes of dipyrrolyl diketones as anion
 receptors and covalently linked 'pivotal' dimers.
;
_journal_issue 36
_journal_name_full 'Chemical communications (Cambridge, England)'
_journal_page_first 4285
_journal_page_last 4287
_journal_paper_doi 10.1039/b806361c
_journal_year 2008
_chemical_formula_sum 'C28 H30 B N2 O4'
_chemical_formula_weight 469.35
_chemical_name_systematic
;
?
;
_space_group_IT_number 14
_symmetry_cell_setting monoclinic
_symmetry_Int_Tables_number 14
_symmetry_space_group_name_Hall '-P 2yn'
_symmetry_space_group_name_H-M 'P 1 21/n 1'
_atom_sites_solution_hydrogens geom
_atom_sites_solution_primary direct
_atom_sites_solution_secondary difmap
_audit_creation_method SHELXL-97
_cell_angle_alpha 90.00
_cell_angle_beta 96.271(4)
_cell_angle_gamma 90.00
_cell_formula_units_Z 8
_cell_length_a 17.944(4)
_cell_length_b 23.283(5)
_cell_length_c 24.446(4)
_cell_measurement_reflns_used 2988
_cell_measurement_temperature 90(2)
_cell_measurement_theta_max 24.53
_cell_measurement_theta_min 2.30
_cell_volume 10152(3)
_computing_cell_refinement 'Bruker SMART'
_computing_data_collection 'Bruker SMART'
_computing_data_reduction 'Bruker SAINT'
_computing_molecular_graphics 'Bruker SHELXTL'
_computing_publication_material 'Bruker SHELXTL'
_computing_structure_refinement 'SHELXL-97 (Sheldrick, 1997)'
_computing_structure_solution 'SHELXS-97 (Sheldrick, 1990)'
_diffrn_ambient_temperature 90(2)
_diffrn_measured_fraction_theta_full 0.999
_diffrn_measured_fraction_theta_max 0.999
_diffrn_measurement_device_type 'CCD area detector'
_diffrn_measurement_method 'phi and omega scans'
_diffrn_radiation_monochromator graphite
_diffrn_radiation_source 'fine-focus sealed tube'
_diffrn_radiation_type MoK\a
_diffrn_radiation_wavelength 0.71073
_diffrn_reflns_av_R_equivalents 0.1157
_diffrn_reflns_av_sigmaI/netI 0.2518
_diffrn_reflns_limit_h_max 21
_diffrn_reflns_limit_h_min -16
_diffrn_reflns_limit_k_max 27
_diffrn_reflns_limit_k_min -27
_diffrn_reflns_limit_l_max 29
_diffrn_reflns_limit_l_min -25
_diffrn_reflns_number 51663
_diffrn_reflns_theta_full 25.00
_diffrn_reflns_theta_max 25.00
_diffrn_reflns_theta_min 1.21
_exptl_absorpt_coefficient_mu 0.041
_exptl_absorpt_correction_T_max 0.9959
_exptl_absorpt_correction_T_min 0.9959
_exptl_absorpt_correction_type empirical
_exptl_crystal_colour yellow
_exptl_crystal_density_diffrn 0.614
_exptl_crystal_density_method 'not measured'
_exptl_crystal_description prism
_exptl_crystal_F_000 1992
_exptl_crystal_size_max 0.10
_exptl_crystal_size_mid 0.10
_exptl_crystal_size_min 0.10
_refine_diff_density_max 0.421
_refine_diff_density_min -0.338
_refine_diff_density_rms 0.088
_refine_ls_extinction_method none
_refine_ls_goodness_of_fit_ref 0.817
_refine_ls_hydrogen_treatment constr
_refine_ls_matrix_type full
_refine_ls_number_parameters 641
_refine_ls_number_reflns 17843
_refine_ls_number_restraints 480
_refine_ls_restrained_S_all 0.837
_refine_ls_R_factor_all 0.2036
_refine_ls_R_factor_gt 0.1091
_refine_ls_shift/su_max 0.000
_refine_ls_shift/su_mean 0.000
_refine_ls_structure_factor_coef Fsqd
_refine_ls_weighting_details 'calc w=1/[\s^2^(Fo^2^)+(0.1187P)^2^+0.0000P] where P=(Fo^2^+2Fc^2^)/3'
_refine_ls_weighting_scheme calc
_refine_ls_wR_factor_gt 0.2642
_refine_ls_wR_factor_ref 0.2888
_reflns_number_gt 5149
_reflns_number_total 17843
_reflns_threshold_expression >2sigma(I)
_cod_data_source_file b806361c.txt
_cod_data_source_block 61207maeda
_cod_depositor_comments
;
The following automatic conversions were performed:
'_symmetry_cell_setting' value 'Monoclinic' changed to 'monoclinic'
according to '/home/saulius/struct/CIF-dictionaries/cif_core.dic'
dictionary named 'cif_core.dic' version 2.4.1 from 2010-06-29.

Automatic conversion script
Id: cif_fix_enum 1527 2010-12-29 10:47:43Z saulius 
;
_cod_original_sg_symbol_H-M 'P 21/n'
_cod_database_code 7103348

loop_
_symmetry_equiv_pos_as_xyz
'x, y, z'
'-x+1/2, y+1/2, -z+1/2'
'-x, -y, -z'
'x-1/2, -y-1/2, z-1/2'

loop_
_atom_site_label
_atom_site_type_symbol
_atom_site_fract_x
_atom_site_fract_y
_atom_site_fract_z
_atom_site_U_iso_or_equiv
_atom_site_adp_type
_atom_site_occupancy
_atom_site_symmetry_multiplicity
_atom_site_calc_flag
_atom_site_refinement_flags
_atom_site_disorder_assembly
_atom_site_disorder_group
B1 B 0.1124(3) 0.2237(2) 0.7246(2) 0.0376(8) Uani 1 1 d U . .
B2 B 0.6114(4) 0.1903(2) 0.7352(3) 0.0446(9) Uani 1 1 d U . .
C1 C 0.1727(3) 0.29298(18) 0.77320(19) 0.0348(8) Uani 1 1 d U . .
C2 C 0.0948(3) 0.30223(19) 0.7737(2) 0.0401(9) Uani 1 1 d U . .
C3 C 0.0657(3) 0.34722(19) 0.7991(2) 0.0467(10) Uani 1 1 d U . .
H3 H 0.0131 0.3521 0.7988 0.056 Uiso 1 1 calc R . .
C4 C 0.1164(3) 0.38614(19) 0.8257(2) 0.0447(10) Uani 1 1 d U . .
H4 H 0.0983 0.4185 0.8439 0.054 Uiso 1 1 calc R . .
C5 C 0.1935(3) 0.37809(19) 0.8257(2) 0.0423(10) Uani 1 1 d U . .
H5 H 0.2263 0.4053 0.8445 0.051 Uiso 1 1 calc R . .
C6 C 0.2245(3) 0.33270(17) 0.79985(19) 0.0334(8) Uani 1 1 d U . .
C7 C 0.3074(3) 0.32548(17) 0.8004(2) 0.0319(8) Uani 1 1 d U . .
C8 C 0.3536(3) 0.34100(18) 0.8474(2) 0.0368(9) Uani 1 1 d U . .
H8 H 0.3312 0.3550 0.8783 0.044 Uiso 1 1 calc R . .
C9 C 0.4325(3) 0.33679(17) 0.8511(2) 0.0369(9) Uani 1 1 d U . .
H9 H 0.4630 0.3452 0.8844 0.044 Uiso 1 1 calc R . .
C10 C 0.4640(3) 0.31976(18) 0.8036(2) 0.0367(9) Uani 1 1 d U . .
C11 C 0.4184(3) 0.30478(18) 0.7567(2) 0.0356(9) Uani 1 1 d U . .
H11 H 0.4400 0.2913 0.7253 0.043 Uiso 1 1 calc R . .
C12 C 0.3395(3) 0.30943(17) 0.75527(19) 0.0328(9) Uani 1 1 d U . .
H12 H 0.3086 0.3012 0.7221 0.039 Uiso 1 1 calc R . .
C13 C 0.5469(3) 0.31448(19) 0.8072(2) 0.0397(9) Uani 1 1 d U . .
C14 C 0.5959(3) 0.3566(2) 0.8338(2) 0.0469(10) Uani 1 1 d U . .
H14 H 0.5743 0.3889 0.8498 0.056 Uiso 1 1 calc R . .
C15 C 0.6725(3) 0.3528(2) 0.8375(2) 0.0482(11) Uani 1 1 d U . .
H15 H 0.7030 0.3817 0.8560 0.058 Uiso 1 1 calc R . .
C16 C 0.7055(3) 0.3054(2) 0.8135(2) 0.0467(10) Uani 1 1 d U . .
H16 H 0.7585 0.3015 0.8163 0.056 Uiso 1 1 calc R . .
C17 C 0.6614(3) 0.2663(2) 0.7869(2) 0.0436(9) Uani 1 1 d U . .
C18 C 0.5847(3) 0.2696(2) 0.7831(2) 0.0420(9) Uani 1 1 d U . .
C19 C 0.1078(3) -0.03175(18) 0.73954(19) 0.0321(9) Uani 1 1 d U . .
H19 H 0.1128 -0.0709 0.7296 0.038 Uiso 1 1 calc R . .
C20 C 0.0846(3) -0.01436(19) 0.7881(2) 0.0363(9) Uani 1 1 d U . .
C21 C 0.0899(3) 0.04690(18) 0.7889(2) 0.0351(9) Uani 1 1 d U . .
C22 C 0.1135(3) 0.06209(18) 0.73640(19) 0.0306(8) Uani 1 1 d U . .
C23 C 0.1172(3) 0.11722(18) 0.71138(19) 0.0303(8) Uani 1 1 d U . .
C24 C 0.1265(3) 0.12444(18) 0.65594(19) 0.0323(9) Uani 1 1 d U . .
H24 H 0.1387 0.0927 0.6341 0.039 Uiso 1 1 calc R . .
C25 C 0.1173(3) 0.18104(19) 0.6326(2) 0.0382(9) Uani 1 1 d U . .
C26 C 0.1221(3) 0.1935(2) 0.5761(2) 0.0431(9) Uani 1 1 d U . .
C27 C 0.1225(3) 0.2459(2) 0.5484(2) 0.0520(10) Uani 1 1 d U . .
C28 C 0.1387(3) 0.2348(2) 0.4970(2) 0.0609(10) Uani 1 1 d U . .
C29 C 0.1478(3) 0.1759(2) 0.4938(2) 0.0589(11) Uani 1 1 d U . .
H29 H 0.1610 0.1560 0.4623 0.071 Uiso 1 1 calc R . .
C30 C 0.0607(3) -0.0514(2) 0.8338(2) 0.0439(11) Uani 1 1 d U . .
H30A H 0.0429 -0.0889 0.8183 0.053 Uiso 1 1 calc R . .
H30B H 0.0181 -0.0327 0.8493 0.053 Uiso 1 1 calc R . .
C31 C 0.1233(3) -0.0617(2) 0.8798(2) 0.0641(15) Uani 1 1 d U . .
H31A H 0.1423 -0.0247 0.8945 0.096 Uiso 1 1 calc R . .
H31B H 0.1640 -0.0830 0.8654 0.096 Uiso 1 1 calc R . .
H31C H 0.1039 -0.0840 0.9092 0.096 Uiso 1 1 calc R . .
C32 C 0.0773(3) 0.0849(2) 0.8345(2) 0.0424(11) Uani 1 1 d U . .
H32A H 0.0473 0.0645 0.8601 0.051 Uiso 1 1 calc R . .
H32B H 0.0483 0.1189 0.8200 0.051 Uiso 1 1 calc R . .
C33 C 0.1506(3) 0.1046(2) 0.8655(2) 0.0619(15) Uani 1 1 d U . .
H33A H 0.1772 0.0714 0.8828 0.093 Uiso 1 1 calc R . .
H33B H 0.1403 0.1323 0.8940 0.093 Uiso 1 1 calc R . .
H33C H 0.1816 0.1229 0.8399 0.093 Uiso 1 1 calc R . .
C34 C 0.1133(3) 0.3049(2) 0.5720(2) 0.0576(12) Uani 1 1 d U . .
H34A H 0.1414 0.3067 0.6091 0.069 Uiso 1 1 calc R . .
H34B H 0.1355 0.3335 0.5486 0.069 Uiso 1 1 calc R . .
C35 C 0.0357(3) 0.3205(2) 0.5762(3) 0.0641(15) Uani 1 1 d U . .
H35A H 0.0335 0.3599 0.5902 0.096 Uiso 1 1 calc R . .
H35B H 0.0142 0.2941 0.6015 0.096 Uiso 1 1 calc R . .
H35C H 0.0070 0.3181 0.5398 0.096 Uiso 1 1 calc R . .
C36 C 0.1499(4) 0.2747(3) 0.4478(3) 0.0722(13) Uani 1 1 d U . .
H36A H 0.1820 0.3076 0.4610 0.087 Uiso 1 1 calc R . .
H36B H 0.1760 0.2533 0.4205 0.087 Uiso 1 1 calc R . .
C37 C 0.0794(4) 0.2959(3) 0.4217(3) 0.0841(19) Uani 1 1 d U . .
H37A H 0.0428 0.2646 0.4182 0.126 Uiso 1 1 calc R . .
H37B H 0.0863 0.3107 0.3850 0.126 Uiso 1 1 calc R . .
H37C H 0.0613 0.3268 0.4440 0.126 Uiso 1 1 calc R . .
C38 C 0.6092(3) -0.0652(2) 0.7306(2) 0.0484(10) Uani 1 1 d U . .
H38 H 0.6082 -0.1029 0.7155 0.058 Uiso 1 1 calc R . .
C39 C 0.5958(3) -0.0501(2) 0.7842(2) 0.0554(10) Uani 1 1 d U . .
C40 C 0.5980(3) 0.0111(2) 0.7880(2) 0.0465(9) Uani 1 1 d U . .
C41 C 0.6153(3) 0.0305(2) 0.7377(2) 0.0366(9) Uani 1 1 d U . .
C42 C 0.6206(3) 0.08871(19) 0.7156(2) 0.0354(9) Uani 1 1 d U . .
C43 C 0.6370(3) 0.10084(19) 0.6635(2) 0.0348(9) Uani 1 1 d U . .
H43 H 0.6558 0.0717 0.6415 0.042 Uiso 1 1 calc R . .
C44 C 0.6259(3) 0.1561(2) 0.6431(2) 0.0389(9) Uani 1 1 d U . .
C45 C 0.6337(3) 0.1729(2) 0.5903(2) 0.0446(9) Uani 1 1 d U . .
C46 C 0.6290(3) 0.2260(2) 0.5618(2) 0.0541(10) Uani 1 1 d U . .
C47 C 0.6410(3) 0.2168(2) 0.5095(2) 0.0540(10) Uani 1 1 d U . .
C48 C 0.6479(3) 0.1589(2) 0.4999(2) 0.0503(11) Uani 1 1 d U . .
H48 H 0.6524 0.1413 0.4653 0.060 Uiso 1 1 calc R . .
C49 C 0.5770(4) -0.0910(3) 0.8293(3) 0.0718(13) Uani 1 1 d U . .
H49A H 0.5515 -0.0688 0.8563 0.086 Uiso 1 1 calc R . .
H49B H 0.5408 -0.1198 0.8126 0.086 Uiso 1 1 calc R . .
C50 C 0.6410(4) -0.1221(4) 0.8594(3) 0.112(2) Uani 1 1 d U . .
H50A H 0.6220 -0.1515 0.8830 0.167 Uiso 1 1 calc R . .
H50B H 0.6725 -0.0949 0.8821 0.167 Uiso 1 1 calc R . .
H50C H 0.6707 -0.1405 0.8330 0.167 Uiso 1 1 calc R . .
C51 C 0.5920(3) 0.0453(2) 0.8402(2) 0.0532(12) Uani 1 1 d U . .
H51A H 0.5637 0.0810 0.8307 0.064 Uiso 1 1 calc R . .
H51B H 0.5634 0.0226 0.8650 0.064 Uiso 1 1 calc R . .
C52 C 0.6646(3) 0.0599(3) 0.8689(2) 0.0672(16) Uani 1 1 d U . .
H52A H 0.6986 0.0270 0.8681 0.101 Uiso 1 1 calc R . .
H52B H 0.6588 0.0697 0.9072 0.101 Uiso 1 1 calc R . .
H52C H 0.6855 0.0929 0.8509 0.101 Uiso 1 1 calc R . .
C53 C 0.6199(3) 0.2866(2) 0.5883(3) 0.0623(13) Uani 1 1 d U . .
H53A H 0.6490 0.2880 0.6251 0.075 Uiso 1 1 calc R . .
H53B H 0.6397 0.3165 0.5650 0.075 Uiso 1 1 calc R . .
C54 C 0.5404(4) 0.2977(3) 0.5934(3) 0.0809(18) Uani 1 1 d U . .
H54A H 0.5122 0.2983 0.5567 0.121 Uiso 1 1 calc R . .
H54B H 0.5353 0.3349 0.6114 0.121 Uiso 1 1 calc R . .
H54C H 0.5206 0.2673 0.6155 0.121 Uiso 1 1 calc R . .
C55 C 0.6420(4) 0.2627(2) 0.4636(2) 0.0655(13) Uani 1 1 d U . .
H55A H 0.5905 0.2777 0.4546 0.079 Uiso 1 1 calc R . .
H55B H 0.6740 0.2951 0.4780 0.079 Uiso 1 1 calc R . .
C56 C 0.6683(4) 0.2425(3) 0.4149(3) 0.0803(18) Uani 1 1 d U . .
H56A H 0.7114 0.2171 0.4242 0.120 Uiso 1 1 calc R . .
H56B H 0.6836 0.2752 0.3934 0.120 Uiso 1 1 calc R . .
H56C H 0.6283 0.2212 0.3931 0.120 Uiso 1 1 calc R . .
N1 N 0.1227(2) 0.01231(14) 0.70751(15) 0.0317(8) Uani 1 1 d U . .
H1 H 0.1360 0.0100 0.6740 0.038 Uiso 1 1 calc R . .
N2 N 0.1353(3) 0.15095(17) 0.54090(18) 0.0535(10) Uani 1 1 d U . .
H2 H 0.1355 0.1139 0.5478 0.064 Uiso 1 1 calc R . .
N3 N 0.6237(2) -0.01633(16) 0.70460(17) 0.0403(9) Uani 1 1 d U . .
H3A H 0.6368 -0.0145 0.6710 0.048 Uiso 1 1 calc R . .
N4 N 0.6470(2) 0.13170(17) 0.54868(16) 0.0449(9) Uani 1 1 d U . .
H4A H 0.6535 0.0946 0.5541 0.054 Uiso 1 1 calc R . .
O1 O 0.05648(18) 0.25699(12) 0.74579(13) 0.0419(8) Uani 1 1 d U . .
O2 O 0.18718(17) 0.24473(11) 0.74490(12) 0.0334(7) Uani 1 1 d U . .
O3 O 0.10509(18) 0.16188(12) 0.74281(12) 0.0377(7) Uani 1 1 d U . .
O4 O 0.10331(18) 0.22442(12) 0.66359(13) 0.0382(7) Uani 1 1 d U . .
O5 O 0.55029(18) 0.22338(13) 0.75556(13) 0.0440(8) Uani 1 1 d U . .
O6 O 0.68173(19) 0.21656(13) 0.76272(14) 0.0474(8) Uani 1 1 d U . .
O7 O 0.60408(18) 0.12956(13) 0.75069(13) 0.0419(8) Uani 1 1 d U . .
O8 O 0.60729(19) 0.19754(13) 0.67393(13) 0.0441(8) Uani 1 1 d U . .

loop_
_atom_site_aniso_label
_atom_site_aniso_U_11
_atom_site_aniso_U_22
_atom_site_aniso_U_33
_atom_site_aniso_U_23
_atom_site_aniso_U_13
_atom_site_aniso_U_12
B1 0.0423(16) 0.0243(15) 0.0449(16) -0.0043(15) -0.0006(15) 0.0026(15)
B2 0.0465(16) 0.0382(15) 0.0493(17) -0.0087(15) 0.0065(16) 0.0039(15)
C1 0.0400(17) 0.0222(15) 0.0422(18) -0.0002(15) 0.0033(16) 0.0041(15)
C2 0.0439(18) 0.0261(16) 0.0500(19) -0.0011(16) 0.0039(17) 0.0021(16)
C3 0.045(2) 0.0303(18) 0.063(2) -0.0020(18) 0.001(2) 0.0047(18)
C4 0.046(2) 0.0260(18) 0.061(2) -0.0054(18) 0.003(2) 0.0018(18)
C5 0.046(2) 0.0260(18) 0.054(2) -0.0054(18) 0.0021(19) 0.0024(18)
C6 0.0406(17) 0.0199(15) 0.0396(18) -0.0008(15) 0.0047(16) 0.0038(15)
C7 0.0404(18) 0.0162(15) 0.0396(18) 0.0000(15) 0.0071(16) -0.0015(15)
C8 0.042(2) 0.0246(17) 0.045(2) -0.0006(17) 0.0082(19) -0.0035(17)
C9 0.043(2) 0.0232(17) 0.045(2) -0.0011(17) 0.0050(19) -0.0027(17)
C10 0.0412(18) 0.0245(16) 0.0444(18) -0.0009(16) 0.0038(16) -0.0031(16)
C11 0.045(2) 0.0205(17) 0.041(2) -0.0006(17) 0.0028(18) -0.0015(18)
C12 0.043(2) 0.0173(16) 0.038(2) -0.0015(16) 0.0034(18) -0.0019(17)
C13 0.0421(18) 0.0304(16) 0.0463(18) -0.0031(16) 0.0030(17) -0.0024(16)
C14 0.048(2) 0.044(2) 0.049(2) -0.0048(18) 0.005(2) -0.0006(19)
C15 0.046(2) 0.049(2) 0.051(2) -0.0048(19) 0.009(2) -0.003(2)
C16 0.042(2) 0.047(2) 0.051(2) -0.0052(19) 0.0079(19) 0.0019(19)
C17 0.0408(18) 0.0397(17) 0.0507(19) -0.0083(16) 0.0065(17) 0.0009(16)
C18 0.0423(18) 0.0345(16) 0.0488(18) -0.0089(16) 0.0024(17) -0.0001(16)
C19 0.0354(19) 0.0223(17) 0.038(2) -0.0024(17) 0.0038(18) 0.0014(17)
C20 0.0372(18) 0.0294(16) 0.0416(19) 0.0008(16) 0.0014(17) 0.0010(16)
C21 0.0345(18) 0.0296(16) 0.0403(18) -0.0038(16) -0.0004(16) 0.0005(16)
C22 0.0294(17) 0.0256(15) 0.0362(17) -0.0024(15) 0.0008(15) 0.0000(15)
C23 0.0306(17) 0.0231(15) 0.0367(17) -0.0040(15) 0.0017(16) -0.0020(15)
C24 0.0337(19) 0.0241(17) 0.039(2) 0.0021(17) 0.0023(18) -0.0050(16)
C25 0.0396(17) 0.0297(16) 0.0447(18) -0.0003(16) 0.0018(16) -0.0023(16)
C26 0.0515(19) 0.0329(17) 0.0456(19) 0.0015(16) 0.0078(17) -0.0014(17)
C27 0.062(2) 0.0396(17) 0.055(2) 0.0004(18) 0.0097(19) -0.0018(18)
C28 0.077(2) 0.0456(19) 0.060(2) 0.0029(19) 0.008(2) -0.0043(19)
C29 0.078(2) 0.043(2) 0.056(2) 0.005(2) 0.008(2) -0.003(2)
C30 0.046(2) 0.036(2) 0.049(2) 0.000(2) 0.004(2) 0.002(2)
C31 0.062(4) 0.060(3) 0.072(4) 0.010(3) 0.018(3) 0.007(3)
C32 0.047(2) 0.036(2) 0.043(2) -0.0034(19) 0.001(2) 0.002(2)
C33 0.082(4) 0.047(3) 0.054(3) -0.010(3) -0.004(3) 0.001(3)
C34 0.063(3) 0.047(2) 0.064(3) 0.001(2) 0.010(2) -0.002(2)
C35 0.061(3) 0.052(3) 0.081(4) 0.003(3) 0.014(3) 0.004(3)
C36 0.085(3) 0.057(3) 0.074(3) 0.003(2) 0.008(3) -0.005(2)
C37 0.088(4) 0.076(4) 0.088(4) -0.002(3) 0.008(4) -0.012(4)
C38 0.043(2) 0.050(2) 0.052(2) 0.0066(19) 0.002(2) -0.0007(19)
C39 0.048(2) 0.062(2) 0.057(2) 0.0082(19) 0.0037(19) -0.0011(19)
C40 0.0386(19) 0.0535(19) 0.048(2) 0.0031(18) 0.0054(18) 0.0034(18)
C41 0.0290(17) 0.0390(17) 0.0412(18) 0.0048(16) 0.0013(16) 0.0033(16)
C42 0.0289(17) 0.0353(16) 0.0415(18) -0.0031(16) 0.0011(16) 0.0052(15)
C43 0.0323(19) 0.0305(17) 0.042(2) -0.0061(17) 0.0043(18) 0.0021(17)
C44 0.0414(18) 0.0315(16) 0.0447(18) -0.0053(16) 0.0088(17) 0.0034(16)
C45 0.0470(18) 0.0354(17) 0.0525(19) -0.0036(16) 0.0104(17) 0.0049(16)
C46 0.055(2) 0.0464(18) 0.062(2) 0.0025(18) 0.0131(19) 0.0013(18)
C47 0.058(2) 0.0457(18) 0.060(2) 0.0057(18) 0.0153(19) 0.0019(18)
C48 0.054(2) 0.043(2) 0.056(2) 0.0062(19) 0.014(2) 0.0048(19)
C49 0.062(3) 0.079(3) 0.073(3) 0.014(2) 0.003(2) -0.002(2)
C50 0.096(5) 0.122(5) 0.116(5) 0.018(4) 0.011(4) -0.001(4)
C51 0.051(2) 0.058(2) 0.050(3) 0.002(2) 0.001(2) 0.003(2)
C52 0.072(4) 0.069(3) 0.060(4) -0.007(3) 0.004(3) 0.011(3)
C53 0.066(3) 0.050(2) 0.072(3) 0.004(2) 0.013(2) 0.005(2)
C54 0.093(4) 0.062(3) 0.088(4) 0.002(3) 0.009(4) 0.012(3)
C55 0.073(3) 0.058(2) 0.068(3) 0.010(2) 0.017(2) 0.004(2)
C56 0.096(4) 0.070(4) 0.076(4) 0.002(3) 0.010(4) 0.007(3)
N1 0.0336(17) 0.0215(15) 0.0390(18) -0.0009(15) -0.0009(15) 0.0011(15)
N2 0.069(2) 0.0382(18) 0.054(2) 0.0069(17) 0.0068(19) -0.0039(18)
N3 0.0347(18) 0.0408(18) 0.044(2) 0.0068(16) -0.0003(16) -0.0021(16)
N4 0.050(2) 0.0361(17) 0.051(2) 0.0013(16) 0.0157(18) 0.0031(17)
O1 0.0431(17) 0.0294(14) 0.0525(17) -0.0046(14) 0.0018(15) 0.0024(13)
O2 0.0352(15) 0.0202(13) 0.0437(16) -0.0079(13) -0.0007(13) 0.0025(12)
O3 0.0424(16) 0.0280(14) 0.0414(16) -0.0042(13) -0.0011(14) -0.0028(13)
O4 0.0434(16) 0.0253(14) 0.0441(17) -0.0013(13) -0.0031(14) 0.0007(13)
O5 0.0445(17) 0.0351(15) 0.0518(17) -0.0087(14) 0.0031(15) -0.0027(14)
O6 0.0455(17) 0.0441(16) 0.0534(17) -0.0110(14) 0.0087(15) 0.0059(14)
O7 0.0409(16) 0.0399(15) 0.0453(17) -0.0050(14) 0.0066(14) 0.0067(14)
O8 0.0538(17) 0.0305(14) 0.0488(17) -0.0068(14) 0.0090(15) 0.0037(14)

loop_
_atom_type_symbol
_atom_type_description
_atom_type_scat_dispersion_real
_atom_type_scat_dispersion_imag
_atom_type_scat_source
C C 0.0033 0.0016 'International Tables Vol C Tables 4.2.6.8 and 6.1.1.4'
H H 0.0000 0.0000 'International Tables Vol C Tables 4.2.6.8 and 6.1.1.4'
B B 0.0013 0.0007 'International Tables Vol C Tables 4.2.6.8 and 6.1.1.4'
N N 0.0061 0.0033 'International Tables Vol C Tables 4.2.6.8 and 6.1.1.4'
O O 0.0106 0.0060 'International Tables Vol C Tables 4.2.6.8 and 6.1.1.4'

loop_
_geom_angle_atom_site_label_1
_geom_angle_atom_site_label_2
_geom_angle_atom_site_label_3
_geom_angle
_geom_angle_site_symmetry_1
_geom_angle_site_symmetry_3
_geom_angle_publ_flag
O1 B1 O2 110.8(4) . . ?
O1 B1 O4 111.0(4) . . ?
O2 B1 O4 109.5(4) . . ?
O1 B1 O3 109.0(4) . . ?
O2 B1 O3 108.9(4) . . ?
O4 B1 O3 107.5(4) . . ?
O5 B2 O7 109.0(4) . . ?
O5 B2 O6 104.9(4) . . ?
O7 B2 O6 111.8(5) . . ?
O5 B2 O8 108.8(4) . . ?
O7 B2 O8 111.6(4) . . ?
O6 B2 O8 110.5(4) . . ?
O2 C1 C2 112.0(4) . . ?
O2 C1 C6 128.3(4) . . ?
C2 C1 C6 119.7(4) . . ?
C3 C2 O1 127.9(5) . . ?
C3 C2 C1 123.6(5) . . ?
O1 C2 C1 108.4(4) . . ?
C2 C3 C4 116.9(5) . . ?
C2 C3 H3 121.6 . . ?
C4 C3 H3 121.6 . . ?
C3 C4 C5 120.6(5) . . ?
C3 C4 H4 119.7 . . ?
C5 C4 H4 119.7 . . ?
C6 C5 C4 123.5(5) . . ?
C6 C5 H5 118.2 . . ?
C4 C5 H5 118.2 . . ?
C5 C6 C1 115.6(4) . . ?
C5 C6 C7 122.2(4) . . ?
C1 C6 C7 122.2(4) . . ?
C12 C7 C8 118.7(5) . . ?
C12 C7 C6 122.3(5) . . ?
C8 C7 C6 118.7(4) . . ?
C7 C8 C9 122.5(5) . . ?
C7 C8 H8 118.8 . . ?
C9 C8 H8 118.8 . . ?
C10 C9 C8 117.4(5) . . ?
C10 C9 H9 121.3 . . ?
C8 C9 H9 121.3 . . ?
C11 C10 C9 120.2(5) . . ?
C11 C10 C13 121.8(4) . . ?
C9 C10 C13 117.8(5) . . ?
C10 C11 C12 120.1(5) . . ?
C10 C11 H11 119.9 . . ?
C12 C11 H11 119.9 . . ?
C7 C12 C11 120.9(5) . . ?
C7 C12 H12 119.5 . . ?
C11 C12 H12 119.5 . . ?
C18 C13 C14 113.6(5) . . ?
C18 C13 C10 124.1(4) . . ?
C14 C13 C10 122.2(4) . . ?
C15 C14 C13 123.3(5) . . ?
C15 C14 H14 118.3 . . ?
C13 C14 H14 118.3 . . ?
C14 C15 C16 119.1(5) . . ?
C14 C15 H15 120.5 . . ?
C16 C15 H15 120.5 . . ?
C17 C16 C15 119.1(5) . . ?
C17 C16 H16 120.5 . . ?
C15 C16 H16 120.5 . . ?
C16 C17 O6 128.3(5) . . ?
C16 C17 C18 122.3(5) . . ?
O6 C17 C18 109.3(4) . . ?
C17 C18 O5 112.5(4) . . ?
C17 C18 C13 122.6(5) . . ?
O5 C18 C13 124.9(4) . . ?
N1 C19 C20 112.5(4) . . ?
N1 C19 H19 123.7 . . ?
C20 C19 H19 123.7 . . ?
C19 C20 C21 106.4(4) . . ?
C19 C20 C30 127.9(4) . . ?
C21 C20 C30 125.7(4) . . ?
C20 C21 C22 105.0(4) . . ?
C20 C21 C32 126.9(4) . . ?
C22 C21 C32 128.1(4) . . ?
N1 C22 C23 121.6(4) . . ?
N1 C22 C21 108.3(4) . . ?
C23 C22 C21 129.5(4) . . ?
O3 C23 C24 120.9(4) . . ?
O3 C23 C22 116.0(4) . . ?
C24 C23 C22 122.8(4) . . ?
C23 C24 C25 118.4(4) . . ?
C23 C24 H24 120.8 . . ?
C25 C24 H24 120.8 . . ?
O4 C25 C26 116.2(4) . . ?
O4 C25 C24 120.0(4) . . ?
C26 C25 C24 123.7(4) . . ?
N2 C26 C27 108.7(5) . . ?
N2 C26 C25 120.2(4) . . ?
C27 C26 C25 130.8(5) . . ?
C28 C27 C26 107.4(5) . . ?
C28 C27 C34 125.3(5) . . ?
C26 C27 C34 127.1(5) . . ?
C27 C28 C29 106.5(5) . . ?
C27 C28 C36 131.9(5) . . ?
C29 C28 C36 121.6(5) . . ?
N2 C29 C28 110.5(5) . . ?
N2 C29 H29 124.7 . . ?
C28 C29 H29 124.7 . . ?
C20 C30 C31 113.0(4) . . ?
C20 C30 H30A 109.0 . . ?
C31 C30 H30A 109.0 . . ?
C20 C30 H30B 109.0 . . ?
C31 C30 H30B 109.0 . . ?
H30A C30 H30B 107.8 . . ?
C30 C31 H31A 109.5 . . ?
C30 C31 H31B 109.5 . . ?
H31A C31 H31B 109.5 . . ?
C30 C31 H31C 109.5 . . ?
H31A C31 H31C 109.5 . . ?
H31B C31 H31C 109.5 . . ?
C21 C32 C33 111.5(4) . . ?
C21 C32 H32A 109.3 . . ?
C33 C32 H32A 109.3 . . ?
C21 C32 H32B 109.3 . . ?
C33 C32 H32B 109.3 . . ?
H32A C32 H32B 108.0 . . ?
C32 C33 H33A 109.5 . . ?
C32 C33 H33B 109.5 . . ?
H33A C33 H33B 109.5 . . ?
C32 C33 H33C 109.5 . . ?
H33A C33 H33C 109.5 . . ?
H33B C33 H33C 109.5 . . ?
C35 C34 C27 113.7(5) . . ?
C35 C34 H34A 108.8 . . ?
C27 C34 H34A 108.8 . . ?
C35 C34 H34B 108.8 . . ?
C27 C34 H34B 108.8 . . ?
H34A C34 H34B 107.7 . . ?
C34 C35 H35A 109.5 . . ?
C34 C35 H35B 109.5 . . ?
H35A C35 H35B 109.5 . . ?
C34 C35 H35C 109.5 . . ?
H35A C35 H35C 109.5 . . ?
H35B C35 H35C 109.5 . . ?
C37 C36 C28 111.5(6) . . ?
C37 C36 H36A 109.3 . . ?
C28 C36 H36A 109.3 . . ?
C37 C36 H36B 109.3 . . ?
C28 C36 H36B 109.3 . . ?
H36A C36 H36B 108.0 . . ?
C36 C37 H37A 109.5 . . ?
C36 C37 H37B 109.5 . . ?
H37A C37 H37B 109.5 . . ?
C36 C37 H37C 109.5 . . ?
H37A C37 H37C 109.5 . . ?
H37B C37 H37C 109.5 . . ?
N3 C38 C39 107.0(5) . . ?
N3 C38 H38 126.5 . . ?
C39 C38 H38 126.5 . . ?
C38 C39 C40 107.7(5) . . ?
C38 C39 C49 126.5(5) . . ?
C40 C39 C49 125.8(5) . . ?
C41 C40 C39 106.1(5) . . ?
C41 C40 C51 128.6(5) . . ?
C39 C40 C51 125.0(5) . . ?
N3 C41 C40 108.4(4) . . ?
N3 C41 C42 120.1(4) . . ?
C40 C41 C42 131.4(5) . . ?
O7 C42 C43 122.4(4) . . ?
O7 C42 C41 113.2(4) . . ?
C43 C42 C41 124.2(4) . . ?
C42 C43 C44 119.3(4) . . ?
C42 C43 H43 120.3 . . ?
C44 C43 H43 120.3 . . ?
O8 C44 C45 113.3(4) . . ?
O8 C44 C43 121.3(5) . . ?
C45 C44 C43 125.4(5) . . ?
C44 C45 C46 135.0(5) . . ?
C44 C45 N4 121.2(4) . . ?
C46 C45 N4 103.8(4) . . ?
C47 C46 C45 108.9(5) . . ?
C47 C46 C53 125.0(5) . . ?
C45 C46 C53 125.8(5) . . ?
C46 C47 C48 110.3(5) . . ?
C46 C47 C55 126.7(5) . . ?
C48 C47 C55 122.8(5) . . ?
N4 C48 C47 107.3(5) . . ?
N4 C48 H48 126.3 . . ?
C47 C48 H48 126.3 . . ?
C50 C49 C39 116.4(6) . . ?
C50 C49 H49A 108.2 . . ?
C39 C49 H49A 108.2 . . ?
C50 C49 H49B 108.2 . . ?
C39 C49 H49B 108.2 . . ?
H49A C49 H49B 107.3 . . ?
C49 C50 H50A 109.5 . . ?
C49 C50 H50B 109.5 . . ?
H50A C50 H50B 109.5 . . ?
C49 C50 H50C 109.5 . . ?
H50A C50 H50C 109.5 . . ?
H50B C50 H50C 109.5 . . ?
C52 C51 C40 112.9(5) . . ?
C52 C51 H51A 109.0 . . ?
C40 C51 H51A 109.0 . . ?
C52 C51 H51B 109.0 . . ?
C40 C51 H51B 109.0 . . ?
H51A C51 H51B 107.8 . . ?
C51 C52 H52A 109.5 . . ?
C51 C52 H52B 109.5 . . ?
H52A C52 H52B 109.5 . . ?
C51 C52 H52C 109.5 . . ?
H52A C52 H52C 109.5 . . ?
H52B C52 H52C 109.5 . . ?
C54 C53 C46 109.9(5) . . ?
C54 C53 H53A 109.7 . . ?
C46 C53 H53A 109.7 . . ?
C54 C53 H53B 109.7 . . ?
C46 C53 H53B 109.7 . . ?
H53A C53 H53B 108.2 . . ?
C53 C54 H54A 109.5 . . ?
C53 C54 H54B 109.5 . . ?
H54A C54 H54B 109.5 . . ?
C53 C54 H54C 109.5 . . ?
H54A C54 H54C 109.5 . . ?
H54B C54 H54C 109.5 . . ?
C56 C55 C47 114.4(5) . . ?
C56 C55 H55A 108.7 . . ?
C47 C55 H55A 108.7 . . ?
C56 C55 H55B 108.7 . . ?
C47 C55 H55B 108.7 . . ?
H55A C55 H55B 107.6 . . ?
C55 C56 H56A 109.5 . . ?
C55 C56 H56B 109.5 . . ?
H56A C56 H56B 109.5 . . ?
C55 C56 H56C 109.5 . . ?
H56A C56 H56C 109.5 . . ?
H56B C56 H56C 109.5 . . ?
C19 N1 C22 107.6(4) . . ?
C19 N1 H1 126.2 . . ?
C22 N1 H1 126.2 . . ?
C29 N2 C26 106.9(4) . . ?
C29 N2 H2 126.6 . . ?
C26 N2 H2 126.6 . . ?
C38 N3 C41 110.7(4) . . ?
C38 N3 H3A 124.6 . . ?
C41 N3 H3A 124.6 . . ?
C48 N4 C45 109.3(4) . . ?
C48 N4 H4A 125.3 . . ?
C45 N4 H4A 125.3 . . ?
C2 O1 B1 105.1(4) . . ?
C1 O2 B1 103.2(4) . . ?
C23 O3 B1 123.4(4) . . ?
C25 O4 B1 124.7(4) . . ?
C18 O5 B2 105.3(4) . . ?
C17 O6 B2 106.8(4) . . ?
C42 O7 B2 119.1(4) . . ?
C44 O8 B2 120.8(4) . . ?

loop_
_geom_bond_atom_site_label_1
_geom_bond_atom_site_label_2
_geom_bond_distance
_geom_bond_site_symmetry_2
_geom_bond_publ_flag
B1 O1 1.410(6) . ?
B1 O2 1.462(6) . ?
B1 O4 1.483(6) . ?
B1 O3 1.517(6) . ?
B2 O5 1.471(6) . ?
B2 O7 1.473(6) . ?
B2 O6 1.495(7) . ?
B2 O8 1.501(7) . ?
C1 O2 1.359(5) . ?
C1 C2 1.415(6) . ?
C1 C6 1.419(6) . ?
C2 C3 1.351(6) . ?
C2 O1 1.395(5) . ?
C3 C4 1.394(7) . ?
C3 H3 0.9500 . ?
C4 C5 1.396(7) . ?
C4 H4 0.9500 . ?
C5 C6 1.380(6) . ?
C5 H5 0.9500 . ?
C6 C7 1.496(6) . ?
C7 C12 1.351(6) . ?
C7 C8 1.389(6) . ?
C8 C9 1.412(6) . ?
C8 H8 0.9500 . ?
C9 C10 1.403(6) . ?
C9 H9 0.9500 . ?
C10 C11 1.379(6) . ?
C10 C13 1.487(7) . ?
C11 C12 1.418(6) . ?
C11 H11 0.9500 . ?
C12 H12 0.9500 . ?
C13 C18 1.410(6) . ?
C13 C14 1.424(6) . ?
C14 C15 1.372(7) . ?
C14 H14 0.9500 . ?
C15 C16 1.410(7) . ?
C15 H15 0.9500 . ?
C16 C17 1.328(6) . ?
C16 H16 0.9500 . ?
C17 O6 1.368(5) . ?
C17 C18 1.371(7) . ?
C18 O5 1.379(5) . ?
C19 N1 1.336(5) . ?
C19 C20 1.362(6) . ?
C19 H19 0.9500 . ?
C20 C21 1.430(6) . ?
C20 C30 1.510(6) . ?
C21 C22 1.439(6) . ?
C21 C32 1.460(6) . ?
C22 N1 1.377(5) . ?
C22 C23 1.427(6) . ?
C23 O3 1.325(5) . ?
C23 C24 1.394(6) . ?
C24 C25 1.438(6) . ?
C24 H24 0.9500 . ?
C25 O4 1.303(5) . ?
C25 C26 1.422(6) . ?
C26 N2 1.350(6) . ?
C26 C27 1.396(7) . ?
C27 C28 1.344(7) . ?
C27 C34 1.507(7) . ?
C28 C29 1.384(7) . ?
C28 C36 1.552(8) . ?
C29 N2 1.330(6) . ?
C29 H29 0.9500 . ?
C30 C31 1.519(7) . ?
C30 H30A 0.9900 . ?
C30 H30B 0.9900 . ?
C31 H31A 0.9800 . ?
C31 H31B 0.9800 . ?
C31 H31C 0.9800 . ?
C32 C33 1.516(7) . ?
C32 H32A 0.9900 . ?
C32 H32B 0.9900 . ?
C33 H33A 0.9800 . ?
C33 H33B 0.9800 . ?
C33 H33C 0.9800 . ?
C34 C35 1.453(7) . ?
C34 H34A 0.9900 . ?
C34 H34B 0.9900 . ?
C35 H35A 0.9800 . ?
C35 H35B 0.9800 . ?
C35 H35C 0.9800 . ?
C36 C37 1.440(8) . ?
C36 H36A 0.9900 . ?
C36 H36B 0.9900 . ?
C37 H37A 0.9800 . ?
C37 H37B 0.9800 . ?
C37 H37C 0.9800 . ?
C38 N3 1.343(6) . ?
C38 C39 1.403(7) . ?
C38 H38 0.9500 . ?
C39 C40 1.430(7) . ?
C39 C49 1.521(8) . ?
C40 C41 1.377(6) . ?
C40 C51 1.516(7) . ?
C41 N3 1.375(6) . ?
C41 C42 1.466(6) . ?
C42 O7 1.336(5) . ?
C42 C43 1.368(6) . ?
C43 C44 1.387(6) . ?
C43 H43 0.9500 . ?
C44 O8 1.291(5) . ?
C44 C45 1.369(6) . ?
C45 C46 1.417(7) . ?
C45 N4 1.439(6) . ?
C46 C47 1.336(7) . ?
C46 C53 1.567(7) . ?
C47 C48 1.377(7) . ?
C47 C55 1.550(7) . ?
C48 N4 1.352(6) . ?
C48 H48 0.9500 . ?
C49 C50 1.483(9) . ?
C49 H49A 0.9900 . ?
C49 H49B 0.9900 . ?
C50 H50A 0.9800 . ?
C50 H50B 0.9800 . ?
C50 H50C 0.9800 . ?
C51 C52 1.451(7) . ?
C51 H51A 0.9900 . ?
C51 H51B 0.9900 . ?
C52 H52A 0.9800 . ?
C52 H52B 0.9800 . ?
C52 H52C 0.9800 . ?
C53 C54 1.468(8) . ?
C53 H53A 0.9900 . ?
C53 H53B 0.9900 . ?
C54 H54A 0.9800 . ?
C54 H54B 0.9800 . ?
C54 H54C 0.9800 . ?
C55 C56 1.410(7) . ?
C55 H55A 0.9900 . ?
C55 H55B 0.9900 . ?
C56 H56A 0.9800 . ?
C56 H56B 0.9800 . ?
C56 H56C 0.9800 . ?
N1 H1 0.8800 . ?
N2 H2 0.8800 . ?
N3 H3A 0.8800 . ?
N4 H4A 0.8800 . ?
